data_1507344
loop_
_publ_author_name
'Marrero, Jeffrey'
'Rodr\'iguez, Abimael D'
'Baran, Peter'
'Raptis, Raphael G.'

_publ_section_title
;
 Isolation and structure of providencin: a highly oxygenated diterpene
 possessing a unique bicyclo[12.2.0]hexadecane ring system from the sea
 plume Pseudopterogorgia kallos.
;
_journal_issue 14
_journal_name_full 'Organic letters'
_journal_page_first 2551
_journal_page_last 2554
_journal_paper_doi 10.1021/ol034833g
_journal_volume 5
_journal_year 2003
_chemical_formula_sum 'C23 H24 O10'
_chemical_formula_weight 460.42
_chemical_name_systematic
; 
 ? 
;
_space_group_IT_number 19
_symmetry_cell_setting orthorhombic
_symmetry_space_group_name_Hall 'P 2ac 2ab'
_symmetry_space_group_name_H-M 'P 21 21 21'
_atom_sites_solution_hydrogens geom
_atom_sites_solution_primary direct
_atom_sites_solution_secondary difmap
_audit_creation_method SHELXL-97
_cell_angle_alpha 90.00
_cell_angle_beta 90.00
_cell_angle_gamma 90.00
_cell_formula_units_Z 4
_cell_length_a 9.0609(13)
_cell_length_b 9.6281(14)
_cell_length_c 24.800(4)
_cell_measurement_temperature 298(2)
_cell_volume 2163.5(6)
_computing_cell_refinement 'BRUKER SMART-NT V5.0'
_computing_data_collection 'BRUKER SMART-NT V5.0'
_computing_data_reduction 'BRUKER SAINT-NT V5/6.0'
_computing_molecular_graphics 'BRUKER SHELXTL-NT V5.1'
_computing_publication_material 'BRUKER SHELXTL-NT V5.1'
_computing_structure_refinement 'SHELXL-97 (Sheldrick, 1997)'
_computing_structure_solution 'SHELXS-97 (Sheldrick, 1990)'
_diffrn_ambient_temperature 298(2)
_diffrn_measured_fraction_theta_full 0.999
_diffrn_measured_fraction_theta_max 0.999
_diffrn_measurement_device_type 'Bruker AXS SMART CCD area detector'
_diffrn_measurement_method 'phi and omega scans'
_diffrn_radiation_monochromator graphite
_diffrn_radiation_source 'fine-focus sealed tube'
_diffrn_radiation_type MoK\a
_diffrn_radiation_wavelength 0.71073
_diffrn_reflns_av_R_equivalents 0.0591
_diffrn_reflns_av_sigmaI/netI 0.0849
_diffrn_reflns_limit_h_max 8
_diffrn_reflns_limit_h_min -11
_diffrn_reflns_limit_k_max 12
_diffrn_reflns_limit_k_min -11
_diffrn_reflns_limit_l_max 32
_diffrn_reflns_limit_l_min -32
_diffrn_reflns_number 15255
_diffrn_reflns_theta_full 28.06
_diffrn_reflns_theta_max 28.06
_diffrn_reflns_theta_min 1.64
_exptl_absorpt_coefficient_mu 0.112
_exptl_absorpt_correction_type none
_exptl_crystal_colour colorless
_exptl_crystal_density_diffrn 1.414
_exptl_crystal_density_method 'not measured'
_exptl_crystal_description polyhedron
_exptl_crystal_F_000 968
_exptl_crystal_size_max 0.13
_exptl_crystal_size_mid 0.09
_exptl_crystal_size_min 0.08
_refine_diff_density_max 0.156
_refine_diff_density_min -0.167
_refine_diff_density_rms 0.039
_refine_ls_abs_structure_details 'Flack H D (1983), Acta Cryst. A39, 876-881'
_refine_ls_abs_structure_Flack 0.6(11)
_refine_ls_extinction_method none
_refine_ls_goodness_of_fit_ref 0.914
_refine_ls_hydrogen_treatment mixed
_refine_ls_matrix_type full
_refine_ls_number_parameters 302
_refine_ls_number_reflns 5236
_refine_ls_number_restraints 0
_refine_ls_restrained_S_all 0.914
_refine_ls_R_factor_all 0.1244
_refine_ls_R_factor_gt 0.0436
_refine_ls_shift/su_max 0.000
_refine_ls_shift/su_mean 0.000
_refine_ls_structure_factor_coef Fsqd
_refine_ls_weighting_details 'calc w=1/[\s^2^(Fo^2^)+(0.0440P)^2^+0.0000P] where P=(Fo^2^+2Fc^2^)/3'
_refine_ls_weighting_scheme calc
_refine_ls_wR_factor_gt 0.0829
_refine_ls_wR_factor_ref 0.1046
_reflns_number_gt 2543
_reflns_number_total 5236
_reflns_threshold_expression >2sigma(I)
_cod_data_source_file ol034833gsi20030529_122534.cif
_cod_data_source_block ar030
_cod_depositor_comments
;
The following automatic conversions were performed:

'_symmetry_cell_setting' value 'Orthorhombic' changed to
'orthorhombic' according to
/home/saulius/struct/CIF-dictionaries/cif_core.dic dictionary named
'cif_core.dic' version 2.4.1 from 2010-06-29.

Automatic conversion script
Id: cif_fix_values 1715 2011-07-08 13:25:40Z adriana 
;
_cod_original_cell_volume 2163.5(5)
_cod_original_sg_symbol_H-M P2(1)2(1)2(1)
_cod_database_code 1507344

loop_
_symmetry_equiv_pos_as_xyz
'x, y, z'
'-x+1/2, -y, z+1/2'
'-x, y+1/2, -z+1/2'
'x+1/2, -y+1/2, -z'

loop_
_atom_site_label
_atom_site_type_symbol
_atom_site_fract_x
_atom_site_fract_y
_atom_site_fract_z
_atom_site_U_iso_or_equiv
_atom_site_adp_type
_atom_site_occupancy
_atom_site_symmetry_multiplicity
_atom_site_calc_flag
_atom_site_refinement_flags
O1 O 1.0221(3) 0.7407(2) 1.01091(7) 0.0627(6) Uani 1 1 d .
H1 H 1.0399 0.8227 1.0048 0.094 Uiso 1 1 calc R
O2 O 0.7712(2) 0.69857(19) 0.88964(6) 0.0421(5) Uani 1 1 d .
O3 O 1.0604(3) 1.0789(3) 0.85866(12) 0.1067(9) Uani 1 1 d .
O4 O 1.1666(2) 0.9153(2) 0.90801(8) 0.0629(6) Uani 1 1 d .
O5 O 0.4651(2) 0.8223(2) 0.80802(7) 0.0645(6) Uani 1 1 d .
O6 O 0.4255(2) 0.4799(2) 0.90048(7) 0.0604(6) Uani 1 1 d .
O7 O 0.5741(2) 0.2506(2) 0.86381(7) 0.0568(5) Uani 1 1 d .
O8 O 0.5998(2) 0.4732(2) 0.96351(7) 0.0539(5) Uani 1 1 d .
O9 O 0.84273(19) 0.29435(19) 0.82236(7) 0.0420(5) Uani 1 1 d .
O10 O 1.0511(2) 0.4086(2) 0.80142(8) 0.0613(6) Uani 1 1 d .
C1 C 0.9430(3) 0.5019(3) 0.94617(9) 0.0382(6) Uani 1 1 d .
H1A H 0.8529 0.5288 0.9654 0.046 Uiso 1 1 calc R
C2 C 1.0129(3) 0.6335(3) 0.91989(10) 0.0392(7) Uani 1 1 d .
H2 H 1.0816 0.6053 0.8914 0.047 Uiso 1 1 calc R
C3 C 0.9127(3) 0.7444(3) 0.89902(9) 0.0406(7) Uani 1 1 d .
C4 C 0.9242(4) 0.8769(3) 0.88148(10) 0.0475(7) Uani 1 1 d .
C5 C 0.7815(3) 0.9163(3) 0.86009(11) 0.0528(8) Uani 1 1 d .
H5 H 0.7562 1.0021 0.8455 0.063 Uiso 1 1 calc R
C6 C 0.6937(3) 0.8064(3) 0.86524(11) 0.0504(8) Uani 1 1 d .
C7 C 0.5420(3) 0.7641(3) 0.85369(11) 0.0527(8) Uani 1 1 d .
H7 H 0.4805 0.7484 0.8856 0.063 Uiso 1 1 calc R
C8 C 0.5054(3) 0.6765(3) 0.80708(11) 0.0521(8) Uani 1 1 d .
C9 C 0.3769(3) 0.5762(4) 0.81126(13) 0.0626(9) Uani 1 1 d .
H9A H 0.3475 0.5499 0.7751 0.075 Uiso 1 1 calc R
H9B H 0.2943 0.6248 0.8275 0.075 Uiso 1 1 calc R
C10 C 0.4052(3) 0.4445(4) 0.84349(12) 0.0599(9) Uani 1 1 d .
H10 H 0.3201 0.3823 0.8399 0.072 Uiso 1 1 calc R
C11 C 0.5423(3) 0.3674(3) 0.82902(11) 0.0489(8) Uani 1 1 d .
H11 H 0.5769 0.3668 0.7916 0.059 Uiso 1 1 calc R
C12 C 0.6480(3) 0.3821(3) 0.87287(10) 0.0412(7) Uani 1 1 d .
C13 C 0.8137(3) 0.3924(3) 0.86499(10) 0.0395(7) Uani 1 1 d .
H13 H 0.8349 0.4853 0.8508 0.047 Uiso 1 1 calc R
C14 C 0.9132(3) 0.3698(3) 0.91404(10) 0.0425(7) Uani 1 1 d .
H14A H 0.8673 0.3020 0.9376 0.051 Uiso 1 1 calc R
H14B H 1.0065 0.3316 0.9020 0.051 Uiso 1 1 calc R
C15 C 1.0713(3) 0.5047(3) 0.98508(10) 0.0439(7) Uani 1 1 d .
C16 C 1.1467(4) 0.4094(4) 1.01022(12) 0.0688(10) Uani 1 1 d .
H16A H 1.1234 0.3161 1.0054 0.083 Uiso 1 1 calc R
H16B H 1.2237 0.4345 1.0330 0.083 Uiso 1 1 calc R
C17 C 1.1001(3) 0.6565(3) 0.97378(11) 0.0483(8) Uani 1 1 d .
H17 H 1.2043 0.6809 0.9692 0.058 Uiso 1 1 calc R
C18 C 1.0534(4) 0.9684(3) 0.88113(12) 0.0593(8) Uani 1 1 d .
C19 C 0.6230(3) 0.6449(3) 0.76486(11) 0.0601(9) Uani 1 1 d .
H19A H 0.6813 0.7266 0.7585 0.090 Uiso 1 1 calc R
H19B H 0.5762 0.6169 0.7319 0.090 Uiso 1 1 calc R
H19C H 0.6854 0.5714 0.7776 0.090 Uiso 1 1 calc R
C20 C 0.5644(3) 0.4504(3) 0.91801(12) 0.0454(7) Uani 1 1 d .
C21 C 1.2953(4) 1.0054(4) 0.91154(13) 0.0762(10) Uani 1 1 d .
H21A H 1.2683 1.0908 0.9289 0.114 Uiso 1 1 calc R
H21B H 1.3315 1.0247 0.8759 0.114 Uiso 1 1 calc R
H21C H 1.3710 0.9601 0.9321 0.114 Uiso 1 1 calc R
C22 C 0.9644(3) 0.3170(3) 0.79213(11) 0.0445(7) Uani 1 1 d .
C23 C 0.9711(4) 0.2170(4) 0.74681(12) 0.0728(11) Uani 1 1 d .
H23A H 1.0638 0.2266 0.7284 0.109 Uiso 1 1 calc R
H23B H 0.8919 0.2354 0.7221 0.109 Uiso 1 1 calc R
H23C H 0.9620 0.1241 0.7605 0.109 Uiso 1 1 calc R

loop_
_atom_site_aniso_label
_atom_site_aniso_U_11
_atom_site_aniso_U_22
_atom_site_aniso_U_33
_atom_site_aniso_U_23
_atom_site_aniso_U_13
_atom_site_aniso_U_12
O1 0.0917(17) 0.0501(14) 0.0462(11) -0.0078(11) -0.0074(11) -0.0036(13)
O2 0.0454(12) 0.0408(12) 0.0400(10) 0.0044(9) -0.0056(9) 0.0060(9)
O3 0.099(2) 0.0577(18) 0.163(3) 0.0496(18) -0.0199(19) -0.0050(16)
O4 0.0682(15) 0.0543(14) 0.0662(13) 0.0088(12) -0.0091(12) -0.0091(12)
O5 0.0626(14) 0.0787(16) 0.0524(12) 0.0036(11) -0.0110(11) 0.0299(12)
O6 0.0418(12) 0.0825(16) 0.0569(12) -0.0021(11) 0.0059(11) 0.0089(11)
O7 0.0485(12) 0.0535(14) 0.0683(12) -0.0106(11) -0.0002(11) -0.0102(11)
O8 0.0586(13) 0.0614(14) 0.0418(11) -0.0057(10) 0.0038(10) 0.0032(10)
O9 0.0390(11) 0.0443(12) 0.0428(11) -0.0105(9) 0.0020(9) -0.0020(9)
O10 0.0518(13) 0.0635(15) 0.0686(13) -0.0006(11) 0.0018(11) -0.0190(12)
C1 0.0383(16) 0.0401(17) 0.0362(13) -0.0018(13) -0.0047(12) 0.0013(13)
C2 0.0422(17) 0.0408(17) 0.0345(13) 0.0006(12) -0.0058(12) 0.0022(12)
C3 0.0458(17) 0.0419(18) 0.0340(13) -0.0014(13) -0.0026(13) 0.0046(15)
C4 0.064(2) 0.0386(18) 0.0394(15) 0.0005(13) -0.0012(15) 0.0050(16)
C5 0.064(2) 0.047(2) 0.0467(17) 0.0052(15) 0.0004(17) 0.0160(18)
C6 0.055(2) 0.054(2) 0.0419(16) -0.0002(16) -0.0030(15) 0.0174(16)
C7 0.0504(19) 0.065(2) 0.0431(16) 0.0102(15) -0.0068(14) 0.0149(16)
C8 0.0437(18) 0.068(2) 0.0443(17) -0.0032(16) -0.0050(14) 0.0167(16)
C9 0.0404(19) 0.087(3) 0.060(2) -0.009(2) -0.0050(16) 0.0082(18)
C10 0.0412(18) 0.085(3) 0.0539(19) -0.0071(18) -0.0039(15) -0.0050(18)
C11 0.0387(17) 0.056(2) 0.0517(17) -0.0077(15) -0.0043(15) -0.0049(14)
C12 0.0391(17) 0.0439(18) 0.0406(15) -0.0066(13) -0.0020(13) 0.0018(13)
C13 0.0400(16) 0.0389(17) 0.0397(15) -0.0085(13) -0.0033(13) -0.0010(12)
C14 0.0485(18) 0.0361(17) 0.0430(15) 0.0000(13) -0.0112(14) 0.0018(13)
C15 0.0522(18) 0.0419(18) 0.0375(14) 0.0032(13) -0.0078(14) 0.0013(15)
C16 0.081(2) 0.057(2) 0.069(2) 0.0055(18) -0.0327(19) 0.0020(19)
C17 0.0439(18) 0.048(2) 0.0528(17) -0.0010(15) -0.0128(15) -0.0062(14)
C18 0.073(2) 0.044(2) 0.061(2) 0.0086(16) -0.0096(19) 0.0049(18)
C19 0.054(2) 0.078(3) 0.0479(17) -0.0019(16) 0.0005(15) 0.0121(17)
C20 0.0447(18) 0.0438(18) 0.0476(17) 0.0033(14) 0.0051(15) 0.0016(15)
C21 0.069(2) 0.081(3) 0.079(2) -0.009(2) 0.0005(19) -0.016(2)
C22 0.0353(17) 0.0516(19) 0.0466(16) 0.0033(14) -0.0018(14) -0.0010(15)
C23 0.066(2) 0.091(3) 0.0614(19) -0.0268(19) 0.0123(17) 0.001(2)

loop_
_atom_type_symbol
_atom_type_description
_atom_type_scat_dispersion_real
_atom_type_scat_dispersion_imag
_atom_type_scat_source
C C 0.0033 0.0016 'International Tables Vol C Tables 4.2.6.8 and 6.1.1.4'
H H 0.0000 0.0000 'International Tables Vol C Tables 4.2.6.8 and 6.1.1.4'
O O 0.0106 0.0060 'International Tables Vol C Tables 4.2.6.8 and 6.1.1.4'

loop_
_geom_angle_atom_site_label_1
_geom_angle_atom_site_label_2
_geom_angle_atom_site_label_3
_geom_angle
C3 O2 C6 107.8(2)
C18 O4 C21 114.8(3)
C7 O5 C8 60.99(18)
C20 O6 C10 112.1(2)
C11 O7 C12 60.37(17)
C22 O9 C13 116.8(2)
C15 C1 C14 119.0(2)
C15 C1 C2 86.5(2)
C14 C1 C2 122.1(2)
C3 C2 C1 118.6(2)
C3 C2 C17 120.1(2)
C1 C2 C17 87.88(18)
C4 C3 O2 108.6(2)
C4 C3 C2 137.6(3)
O2 C3 C2 113.3(2)
C3 C4 C5 107.3(3)
C3 C4 C18 129.1(3)
C5 C4 C18 123.6(3)
C6 C5 C4 106.9(3)
C5 C6 O2 109.5(3)
C5 C6 C7 139.9(3)
O2 C6 C7 110.6(3)
O5 C7 C6 120.0(3)
O5 C7 C8 59.76(17)
C6 C7 C8 121.8(2)
O5 C8 C7 59.25(18)
O5 C8 C9 114.9(2)
C7 C8 C9 119.0(3)
O5 C8 C19 112.3(3)
C7 C8 C19 119.8(3)
C9 C8 C19 117.2(3)
C8 C9 C10 115.9(2)
O6 C10 C11 104.1(2)
O6 C10 C9 109.5(3)
C11 C10 C9 115.4(3)
O7 C11 C12 59.96(17)
O7 C11 C10 114.2(3)
C12 C11 C10 108.7(2)
O7 C12 C11 59.67(17)
O7 C12 C20 105.3(2)
C11 C12 C20 105.5(2)
O7 C12 C13 119.6(2)
C11 C12 C13 124.1(2)
C20 C12 C13 124.5(2)
O9 C13 C12 103.4(2)
O9 C13 C14 112.5(2)
C12 C13 C14 118.1(2)
C1 C14 C13 113.7(2)
C16 C15 C1 134.1(3)
C16 C15 C17 132.9(3)
C1 C15 C17 91.8(2)
O1 C17 C15 110.3(2)
O1 C17 C2 112.5(2)
C15 C17 C2 86.3(2)
O3 C18 O4 122.3(3)
O3 C18 C4 125.2(3)
O4 C18 C4 112.5(3)
O8 C20 O6 120.8(3)
O8 C20 C12 130.5(3)
O6 C20 C12 108.7(2)
O10 C22 O9 123.0(3)
O10 C22 C23 126.5(3)
O9 C22 C23 110.5(3)

loop_
_geom_bond_atom_site_label_1
_geom_bond_atom_site_label_2
_geom_bond_distance
O1 C17 1.416(3)
O2 C3 1.376(3)
O2 C6 1.391(3)
O3 C18 1.203(4)
O4 C18 1.326(3)
O4 C21 1.457(4)
O5 C7 1.443(3)
O5 C8 1.451(4)
O6 C20 1.361(3)
O6 C10 1.466(3)
O7 C11 1.446(3)
O7 C12 1.450(3)
O8 C20 1.194(3)
O9 C22 1.351(3)
O9 C13 1.442(3)
O10 C22 1.203(3)
C1 C15 1.511(4)
C1 C14 1.525(3)
C1 C2 1.560(4)
C2 C3 1.494(4)
C2 C17 1.568(4)
C3 C4 1.352(4)
C4 C5 1.447(4)
C4 C18 1.466(4)
C5 C6 1.331(4)
C6 C7 1.461(4)
C7 C8 1.469(4)
C8 C9 1.516(4)
C8 C19 1.524(4)
C9 C10 1.521(4)
C10 C11 1.491(4)
C11 C12 1.456(4)
C12 C20 1.503(4)
C12 C13 1.517(4)
C13 C14 1.529(3)
C15 C16 1.303(4)
C15 C17 1.510(4)
C22 C23 1.481(4)

loop_
_cod_related_entry_id
_cod_related_entry_database
_cod_related_entry_code
1 ChemSpider 9907941
